data_7150355
loop_
_publ_author_name
'Takasawa, Ryoichi'
'Yoshikawa, Isao'
'Araki, Koji'

_publ_section_title
;
 Use of an adjustable soft segment as an effective molecular design for
 crystal engineering of hydrogen-bonded tape motifs.
;
_journal_issue 8
_journal_name_full 'Organic &amp; biomolecular chemistry'
_journal_page_first 1125
_journal_page_last 1132
_journal_paper_doi 10.1039/b315769e
_journal_volume 2
_journal_year 2004
_chemical_formula_moiety 'C28 H55 N5 O4 Si3'
_chemical_formula_sum 'C28 H55 N5 O4 Si3'
_chemical_formula_weight 610.04
_chemical_name_common 2',3',5'-O-tris(tert-butyldimethylsilyl)-adenosine
_chemical_name_systematic
;
2',3',5'-O-tris(tert-butyldimethylsilyl)-adenosine
;
_space_group_IT_number 4
_symmetry_cell_setting monoclinic
_symmetry_space_group_name_Hall 'P 2yb'
_symmetry_space_group_name_H-M 'P 1 21 1'
_atom_sites_solution_hydrogens geom
_atom_sites_solution_primary direct
_atom_sites_solution_secondary difmap
_audit_creation_method SHELXL-97
_cell_angle_alpha 90.00
_cell_angle_beta 90.000(4)
_cell_angle_gamma 90.00
_cell_formula_units_Z 2
_cell_length_a 10.1680(8)
_cell_length_b 8.0240(6)
_cell_length_c 22.9470(19)
_cell_measurement_reflns_used 15080
_cell_measurement_temperature 100(2)
_cell_measurement_theta_max 73.03
_cell_measurement_theta_min 3.85
_cell_volume 1872.2(3)
_computing_cell_refinement Scalepack
_computing_data_collection 'MacScience Xpress'
_computing_data_reduction 'Denzo and Scalepack'
_computing_molecular_graphics maXus
_computing_structure_refinement 'SHELXL-97 (Sheldrick, 1997)'
_computing_structure_solution 'SHELXS-97 (Sheldrick, 1990)'
_diffrn_ambient_temperature 100(2)
_diffrn_measured_fraction_theta_full 0.672
_diffrn_measured_fraction_theta_max 0.672
_diffrn_measurement_device_type 'MacScience DIPLabo'
_diffrn_measurement_method IP
_diffrn_radiation_monochromator graphite
_diffrn_radiation_source 'fine-focus sealed tube'
_diffrn_radiation_type CuK\a
_diffrn_radiation_wavelength 1.54184
_diffrn_reflns_av_R_equivalents 0.032
_diffrn_reflns_av_sigmaI/netI 0.0229
_diffrn_reflns_limit_h_max 12
_diffrn_reflns_limit_h_min -12
_diffrn_reflns_limit_k_max 9
_diffrn_reflns_limit_k_min -5
_diffrn_reflns_limit_l_max 28
_diffrn_reflns_limit_l_min -28
_diffrn_reflns_number 15080
_diffrn_reflns_theta_full 73.03
_diffrn_reflns_theta_max 73.03
_diffrn_reflns_theta_min 3.85
_exptl_absorpt_coefficient_mu 1.447
_exptl_absorpt_correction_T_max 0.9358
_exptl_absorpt_correction_T_min 0.9162
_exptl_absorpt_correction_type integration
_exptl_crystal_colour colorless
_exptl_crystal_density_diffrn 1.082
_exptl_crystal_density_method 'not measured'
_exptl_crystal_description needle
_exptl_crystal_F_000 664
_exptl_crystal_size_max 0.63
_exptl_crystal_size_mid 0.11
_exptl_crystal_size_min 0.10
_refine_diff_density_max 0.331
_refine_diff_density_min -0.317
_refine_diff_density_rms 0.072
_refine_ls_abs_structure_details 'Flack H D (1983), Acta Cryst. A39, 876-881'
_refine_ls_abs_structure_Flack 0.12(9)
_refine_ls_extinction_coef 0.0026(4)
_refine_ls_extinction_expression Fc^*^=kFc[1+0.001xFc^2^\l^3^/sin(2\q)]^-1/4^
_refine_ls_extinction_method SHELXL
_refine_ls_goodness_of_fit_ref 1.086
_refine_ls_hydrogen_treatment mixed
_refine_ls_matrix_type full
_refine_ls_number_parameters 367
_refine_ls_number_reflns 3317
_refine_ls_number_restraints 5
_refine_ls_restrained_S_all 1.086
_refine_ls_R_factor_all 0.0858
_refine_ls_R_factor_gt 0.0809
_refine_ls_shift/su_max 0.000
_refine_ls_shift/su_mean 0.000
_refine_ls_structure_factor_coef Fsqd
_refine_ls_weighting_details 'calc w=1/[\s^2^(Fo^2^)+(0.0716P)^2^+5.1322P] where P=(Fo^2^+2Fc^2^)/3'
_refine_ls_weighting_scheme calc
_refine_ls_wR_factor_gt 0.1898
_refine_ls_wR_factor_ref 0.1964
_reflns_number_gt 3174
_reflns_number_total 3317
_reflns_threshold_expression >2sigma(I)
_cod_data_source_file b315769e.txt
_cod_data_source_block 4
_cod_original_sg_symbol_H-M P21
_cod_database_code 7150355

loop_
_symmetry_equiv_pos_as_xyz
'x, y, z'
'-x, y+1/2, -z'

loop_
_atom_site_label
_atom_site_type_symbol
_atom_site_fract_x
_atom_site_fract_y
_atom_site_fract_z
_atom_site_U_iso_or_equiv
_atom_site_adp_type
_atom_site_occupancy
_atom_site_symmetry_multiplicity
_atom_site_calc_flag
_atom_site_refinement_flags
_atom_site_disorder_assembly
_atom_site_disorder_group
N1 N -0.8832(6) -0.5234(8) -0.4463(2) 0.0406(15) Uani 1 1 d . . .
C2 C -0.8215(7) -0.5548(11) -0.3955(3) 0.0407(18) Uani 1 1 d . . .
H1 H -0.7909 -0.6660 -0.3916 0.049 Uiso 1 1 calc R . .
N3 N -0.7959(6) -0.4582(8) -0.3499(3) 0.0425(15) Uani 1 1 d . . .
C4 C -0.8345(7) -0.3014(9) -0.3613(3) 0.0390(17) Uani 1 1 d . . .
C5 C -0.8973(7) -0.2469(9) -0.4107(3) 0.0339(16) Uani 1 1 d . . .
C6 C -0.9221(7) -0.3623(10) -0.4551(3) 0.0360(15) Uani 1 1 d . . .
N6 N -0.9835(6) -0.3269(8) -0.5053(3) 0.0419(15) Uani 1 1 d . . .
H2 H -0.9975 -0.4060 -0.5311 0.050 Uiso 1 1 calc R . .
H3 H -1.0099 -0.2244 -0.5124 0.050 Uiso 1 1 calc R . .
N7 N -0.9280(6) -0.0757(8) -0.4072(3) 0.0403(15) Uani 1 1 d . . .
C8 C -0.8858(7) -0.0353(10) -0.3563(3) 0.0405(17) Uani 1 1 d . . .
H4 H -0.8918 0.0752 -0.3416 0.049 Uiso 1 1 calc R . .
N9 N -0.8311(6) -0.1645(8) -0.3241(3) 0.0401(15) Uani 1 1 d . . .
C10 C -0.7665(7) -0.1411(10) -0.2687(3) 0.0370(16) Uani 1 1 d . A .
H5 H -0.8058 -0.0412 -0.2493 0.044 Uiso 1 1 calc R . .
C11 C -0.7726(8) -0.2895(10) -0.2254(3) 0.0420(18) Uani 1 1 d D . .
H6 H -0.8357 -0.3759 -0.2397 0.050 Uiso 0.503(7) 1 calc PR A 1
H7 H -0.8399 -0.3748 -0.2363 0.050 Uiso 0.497(7) 1 calc PR A 2
C13 C -0.6319(7) -0.3568(11) -0.2269(3) 0.0398(17) Uani 1 1 d D A .
H8 H -0.6229 -0.4321 -0.2614 0.048 Uiso 0.57(4) 1 calc PR B 3
H9 H -0.6200 -0.4404 -0.2588 0.048 Uiso 0.43(4) 1 calc PR B 4
C15 C -0.5531(8) -0.1992(10) -0.2384(3) 0.0408(18) Uani 1 1 d . . .
H10 H -0.5440 -0.1339 -0.2016 0.049 Uiso 1 1 calc R A .
O16 O -0.6298(5) -0.1084(7) -0.2790(2) 0.0409(13) Uani 1 1 d . A .
C17 C -0.4183(8) -0.2287(11) -0.2650(3) 0.049(2) Uani 1 1 d . A .
H11 H -0.3792 -0.1207 -0.2766 0.059 Uiso 1 1 calc R . .
H12 H -0.3599 -0.2808 -0.2357 0.059 Uiso 1 1 calc R . .
O12B O -0.8178(15) -0.220(2) -0.1724(6) 0.039(4) Uiso 0.503(7) 1 d PD A 1
Si1B Si -0.9667(5) -0.2369(7) -0.1502(2) 0.0483(16) Uani 0.503(7) 1 d P A 1
C20B C -1.033(2) -0.453(3) -0.1546(11) 0.081(7) Uiso 0.503(7) 1 d P A 1
H13 H -0.9795 -0.5271 -0.1306 0.122 Uiso 0.503(7) 1 calc PR A 1
H14 H -1.0313 -0.4907 -0.1952 0.122 Uiso 0.503(7) 1 calc PR A 1
H15 H -1.1242 -0.4537 -0.1404 0.122 Uiso 0.503(7) 1 calc PR A 1
C21B C -1.072(2) -0.095(3) -0.1980(10) 0.069(6) Uiso 0.503(7) 1 d P A 1
H16 H -1.0341 0.0177 -0.1980 0.103 Uiso 0.503(7) 1 calc PR A 1
H17 H -1.1614 -0.0911 -0.1826 0.103 Uiso 0.503(7) 1 calc PR A 1
H18 H -1.0729 -0.1383 -0.2379 0.103 Uiso 0.503(7) 1 calc PR A 1
C22B C -0.9647(16) -0.156(2) -0.0746(7) 0.049(4) Uiso 0.503(7) 1 d P A 1
C23B C -0.920(2) 0.023(3) -0.0709(10) 0.080(7) Uiso 0.503(7) 1 d P A 1
H19 H -0.8320 0.0336 -0.0881 0.120 Uiso 0.503(7) 1 calc PR A 1
H20 H -0.9167 0.0577 -0.0299 0.120 Uiso 0.503(7) 1 calc PR A 1
H21 H -0.9816 0.0945 -0.0922 0.120 Uiso 0.503(7) 1 calc PR A 1
C24B C -0.865(2) -0.269(4) -0.0385(11) 0.085(8) Uiso 0.503(7) 1 d P A 1
H22 H -0.8926 -0.3858 -0.0413 0.127 Uiso 0.503(7) 1 calc PR A 1
H23 H -0.8663 -0.2342 0.0025 0.127 Uiso 0.503(7) 1 calc PR A 1
H24 H -0.7765 -0.2563 -0.0543 0.127 Uiso 0.503(7) 1 calc PR A 1
C25B C -1.1031(19) -0.164(3) -0.0475(9) 0.067(5) Uiso 0.503(7) 1 d P A 1
H25 H -1.1297 -0.2806 -0.0432 0.101 Uiso 0.503(7) 1 calc PR A 1
H26 H -1.1657 -0.1059 -0.0729 0.101 Uiso 0.503(7) 1 calc PR A 1
H27 H -1.1019 -0.1102 -0.0091 0.101 Uiso 0.503(7) 1 calc PR A 1
O12A O -0.7898(15) -0.226(2) -0.1673(6) 0.041(4) Uiso 0.497(7) 1 d P A 2
Si1A Si -0.9053(5) -0.2560(6) -0.1167(2) 0.0408(14) Uani 0.497(7) 1 d P A 2
C20A C -0.823(2) -0.211(3) -0.0473(8) 0.057(5) Uiso 0.497(7) 1 d P A 2
H28 H -0.7466 -0.2850 -0.0428 0.085 Uiso 0.497(7) 1 calc PR A 2
H29 H -0.8842 -0.2292 -0.0151 0.085 Uiso 0.497(7) 1 calc PR A 2
H30 H -0.7930 -0.0948 -0.0470 0.085 Uiso 0.497(7) 1 calc PR A 2
C21A C -0.9610(19) -0.478(2) -0.1260(8) 0.056(5) Uiso 0.497(7) 1 d P A 2
H31 H -0.8854 -0.5527 -0.1219 0.085 Uiso 0.497(7) 1 calc PR A 2
H32 H -0.9999 -0.4919 -0.1648 0.085 Uiso 0.497(7) 1 calc PR A 2
H33 H -1.0267 -0.5045 -0.0962 0.085 Uiso 0.497(7) 1 calc PR A 2
C22A C -1.0535(16) -0.117(2) -0.1259(7) 0.049(4) Uiso 0.497(7) 1 d P A 2
C23A C -1.0101(18) 0.069(3) -0.1215(8) 0.059(5) Uiso 0.497(7) 1 d P A 2
H34 H -0.9700 0.0898 -0.0834 0.089 Uiso 0.497(7) 1 calc PR A 2
H35 H -1.0871 0.1416 -0.1263 0.089 Uiso 0.497(7) 1 calc PR A 2
H36 H -0.9460 0.0939 -0.1523 0.089 Uiso 0.497(7) 1 calc PR A 2
C24A C -1.112(2) -0.151(3) -0.1871(9) 0.069(6) Uiso 0.497(7) 1 d P A 2
H37 H -1.1333 -0.2702 -0.1906 0.104 Uiso 0.497(7) 1 calc PR A 2
H38 H -1.0477 -0.1208 -0.2170 0.104 Uiso 0.497(7) 1 calc PR A 2
H39 H -1.1922 -0.0853 -0.1923 0.104 Uiso 0.497(7) 1 calc PR A 2
C25A C -1.156(2) -0.157(4) -0.0769(11) 0.091(7) Uiso 0.497(7) 1 d P A 2
H40 H -1.1809 -0.2747 -0.0790 0.137 Uiso 0.497(7) 1 calc PR A 2
H41 H -1.2343 -0.0873 -0.0823 0.137 Uiso 0.497(7) 1 calc PR A 2
H42 H -1.1170 -0.1335 -0.0387 0.137 Uiso 0.497(7) 1 calc PR A 2
O14A O -0.5776(15) -0.4414(15) -0.1761(4) 0.031(3) Uiso 0.57(4) 1 d PD A 3
Si2A Si -0.5505(9) -0.6341(15) -0.1726(3) 0.047(4) Uani 0.57(4) 1 d P A 3
C27A C -0.423(3) -0.694(4) -0.2238(11) 0.080(8) Uiso 0.57(4) 1 d P A 3
H43 H -0.3410 -0.6349 -0.2141 0.119 Uiso 0.57(4) 1 calc PR B 3
H44 H -0.4499 -0.6637 -0.2634 0.119 Uiso 0.57(4) 1 calc PR B 3
H45 H -0.4080 -0.8140 -0.2215 0.119 Uiso 0.57(4) 1 calc PR B 3
C28A C -0.717(3) -0.750(3) -0.1936(10) 0.070(6) Uiso 0.57(4) 1 d P A 3
H46 H -0.7387 -0.7260 -0.2343 0.105 Uiso 0.57(4) 1 calc PR B 3
H47 H -0.7877 -0.7110 -0.1682 0.105 Uiso 0.57(4) 1 calc PR B 3
H48 H -0.7052 -0.8706 -0.1886 0.105 Uiso 0.57(4) 1 calc PR B 3
C30A C -0.386(3) -0.567(4) -0.0813(12) 0.087(8) Uiso 0.57(4) 1 d P B 3
H49 H -0.4110 -0.4489 -0.0821 0.130 Uiso 0.57(4) 1 calc PR B 3
H50 H -0.3196 -0.5880 -0.1113 0.130 Uiso 0.57(4) 1 calc PR B 3
H51 H -0.3499 -0.5946 -0.0430 0.130 Uiso 0.57(4) 1 calc PR B 3
C31A C -0.476(2) -0.862(3) -0.0888(8) 0.058(6) Uiso 0.57(4) 1 d P B 3
H70 H -0.4019 -0.8869 -0.1145 0.087 Uiso 0.43(4) 1 calc PR B 3
H71 H -0.5524 -0.9293 -0.1004 0.087 Uiso 0.43(4) 1 calc PR B 3
H72 H -0.4525 -0.8883 -0.0485 0.087 Uiso 0.43(4) 1 calc PR B 3
C32 C -0.6297(11) -0.6563(16) -0.0549(4) 0.082(3) Uani 1 1 d D B .
H88 H -0.6875 -0.7533 -0.0590 0.122 Uiso 1 1 calc R . .
H89 H -0.6774 -0.5553 -0.0663 0.122 Uiso 1 1 calc R . .
H90 H -0.6013 -0.6463 -0.0142 0.122 Uiso 1 1 calc R . .
O14B O -0.609(2) -0.428(2) -0.1716(6) 0.032(4) Uiso 0.43(4) 1 d PD A 4
Si2B Si -0.5535(13) -0.635(2) -0.1730(6) 0.060(6) Uani 0.43(4) 1 d P A 4
C27B C -0.394(2) -0.654(3) -0.2146(10) 0.043(6) Uiso 0.43(4) 1 d P A 4
H61 H -0.3284 -0.5798 -0.1973 0.064 Uiso 0.43(4) 1 calc PR B 4
H62 H -0.4087 -0.6229 -0.2554 0.064 Uiso 0.43(4) 1 calc PR B 4
H63 H -0.3627 -0.7694 -0.2127 0.064 Uiso 0.43(4) 1 calc PR B 4
C28B C -0.676(2) -0.760(3) -0.2027(9) 0.033(5) Uiso 0.43(4) 1 d P A 4
H64 H -0.6881 -0.7318 -0.2439 0.050 Uiso 0.43(4) 1 calc PR B 4
H65 H -0.7587 -0.7416 -0.1816 0.050 Uiso 0.43(4) 1 calc PR B 4
H66 H -0.6507 -0.8776 -0.1993 0.050 Uiso 0.43(4) 1 calc PR B 4
C29 C -0.5110(9) -0.6777(13) -0.0935(4) 0.058(2) Uiso 1 1 d D . .
C30B C -0.420(3) -0.540(3) -0.0669(10) 0.045(6) Uiso 0.43(4) 1 d P B 4
H67 H -0.3370 -0.5364 -0.0884 0.068 Uiso 0.43(4) 1 calc PR B 4
H68 H -0.4027 -0.5659 -0.0259 0.068 Uiso 0.43(4) 1 calc PR B 4
H69 H -0.4641 -0.4316 -0.0697 0.068 Uiso 0.43(4) 1 calc PR B 4
C31B C -0.429(3) -0.843(3) -0.0887(10) 0.056(7) Uiso 0.43(4) 1 d P B 4
H52 H -0.4823 -0.9372 -0.1018 0.084 Uiso 0.57(4) 1 calc PR B 4
H53 H -0.4023 -0.8605 -0.0481 0.084 Uiso 0.57(4) 1 calc PR B 4
H54 H -0.3500 -0.8341 -0.1132 0.084 Uiso 0.57(4) 1 calc PR B 4
O18 O -0.4285(5) -0.3352(7) -0.3150(2) 0.0487(14) Uani 1 1 d . . .
Si3 Si -0.3164(2) -0.3530(3) -0.36574(10) 0.0519(6) Uani 1 1 d . A .
C33 C -0.2740(10) -0.1440(15) -0.3948(4) 0.075(3) Uani 1 1 d . . .
H73 H -0.3534 -0.0904 -0.4101 0.113 Uiso 1 1 calc R A .
H74 H -0.2092 -0.1557 -0.4261 0.113 Uiso 1 1 calc R . .
H75 H -0.2369 -0.0755 -0.3635 0.113 Uiso 1 1 calc R . .
C34 C -0.1670(9) -0.4560(16) -0.3346(4) 0.071(3) Uani 1 1 d . . .
H76 H -0.1267 -0.3824 -0.3055 0.106 Uiso 1 1 calc R A .
H77 H -0.1038 -0.4782 -0.3659 0.106 Uiso 1 1 calc R . .
H78 H -0.1923 -0.5612 -0.3160 0.106 Uiso 1 1 calc R . .
C35 C -0.3956(9) -0.4898(14) -0.4218(4) 0.061(3) Uani 1 1 d . . .
C36 C -0.5115(9) -0.3955(16) -0.4503(4) 0.074(3) Uani 1 1 d . A .
H79 H -0.4788 -0.2939 -0.4690 0.111 Uiso 1 1 calc R . .
H80 H -0.5761 -0.3658 -0.4203 0.111 Uiso 1 1 calc R . .
H81 H -0.5532 -0.4670 -0.4796 0.111 Uiso 1 1 calc R . .
C37 C -0.4470(10) -0.6495(14) -0.3947(4) 0.070(3) Uani 1 1 d . A .
H82 H -0.3747 -0.7083 -0.3754 0.106 Uiso 1 1 calc R . .
H83 H -0.4844 -0.7207 -0.4252 0.106 Uiso 1 1 calc R . .
H84 H -0.5153 -0.6227 -0.3660 0.106 Uiso 1 1 calc R . .
C38 C -0.2956(10) -0.5307(18) -0.4700(4) 0.086(4) Uani 1 1 d . A .
H85 H -0.2632 -0.4269 -0.4874 0.129 Uiso 1 1 calc R . .
H86 H -0.3382 -0.5984 -0.5001 0.129 Uiso 1 1 calc R . .
H87 H -0.2217 -0.5928 -0.4533 0.129 Uiso 1 1 calc R . .

loop_
_atom_site_aniso_label
_atom_site_aniso_U_11
_atom_site_aniso_U_22
_atom_site_aniso_U_33
_atom_site_aniso_U_23
_atom_site_aniso_U_13
_atom_site_aniso_U_12
N1 0.061(4) 0.025(3) 0.036(3) -0.001(3) -0.011(3) -0.003(3)
C2 0.043(4) 0.035(4) 0.045(4) -0.004(4) -0.008(3) -0.008(4)
N3 0.050(4) 0.033(4) 0.045(4) -0.001(3) -0.004(3) -0.003(3)
C4 0.050(4) 0.027(4) 0.040(4) 0.002(3) -0.004(3) -0.009(3)
C5 0.044(4) 0.024(4) 0.033(3) -0.007(3) -0.009(3) -0.001(3)
C6 0.044(4) 0.031(4) 0.033(3) 0.000(3) 0.000(3) -0.002(3)
N6 0.061(4) 0.030(4) 0.035(3) 0.001(3) -0.009(3) 0.000(3)
N7 0.052(4) 0.028(3) 0.040(3) 0.007(3) -0.008(3) 0.003(3)
C8 0.046(4) 0.031(4) 0.045(4) 0.005(4) -0.008(3) -0.003(4)
N9 0.051(4) 0.031(4) 0.039(3) 0.001(3) -0.002(3) -0.002(3)
C10 0.048(4) 0.031(4) 0.032(3) 0.006(3) -0.002(3) -0.006(4)
C11 0.057(5) 0.036(4) 0.033(4) -0.003(3) 0.003(3) -0.008(4)
C13 0.043(4) 0.045(5) 0.031(3) 0.004(4) -0.006(3) -0.004(4)
C15 0.052(5) 0.037(4) 0.033(4) 0.006(3) -0.006(3) -0.006(4)
O16 0.044(3) 0.042(3) 0.037(3) 0.007(2) -0.001(2) -0.012(2)
C17 0.053(5) 0.043(5) 0.051(5) -0.004(4) -0.002(4) -0.017(4)
Si1B 0.050(3) 0.047(3) 0.048(3) -0.004(2) 0.004(2) -0.018(2)
Si1A 0.050(3) 0.037(2) 0.036(2) -0.0029(19) -0.004(2) -0.006(2)
Si2A 0.063(5) 0.046(7) 0.032(4) 0.004(4) -0.029(4) -0.006(5)
C32 0.120(9) 0.078(8) 0.046(5) 0.008(6) 0.016(5) 0.000(7)
Si2B 0.081(9) 0.026(8) 0.072(9) 0.003(6) 0.041(7) 0.001(6)
O18 0.054(3) 0.041(3) 0.051(3) -0.001(3) 0.012(2) -0.010(3)
Si3 0.0531(14) 0.0523(16) 0.0504(12) -0.0011(12) 0.0055(10) -0.0069(12)
C33 0.061(6) 0.083(8) 0.081(7) 0.002(7) 0.009(5) -0.033(6)
C34 0.056(6) 0.085(8) 0.072(6) 0.006(6) -0.007(5) -0.011(6)
C35 0.048(5) 0.084(8) 0.049(5) 0.001(5) 0.006(4) -0.002(5)
C36 0.063(6) 0.093(9) 0.065(6) 0.009(6) -0.005(5) -0.015(6)
C37 0.071(7) 0.055(6) 0.085(7) -0.010(6) -0.001(5) 0.003(6)
C38 0.071(7) 0.115(11) 0.071(7) -0.031(7) 0.017(5) -0.011(7)

loop_
_atom_type_symbol
_atom_type_description
_atom_type_scat_dispersion_real
_atom_type_scat_dispersion_imag
_atom_type_scat_source
C C 0.0181 0.0091 'International Tables Vol C Tables 4.2.6.8 and 6.1.1.4'
H H 0.0000 0.0000 'International Tables Vol C Tables 4.2.6.8 and 6.1.1.4'
N N 0.0311 0.0180 'International Tables Vol C Tables 4.2.6.8 and 6.1.1.4'
O O 0.0492 0.0322 'International Tables Vol C Tables 4.2.6.8 and 6.1.1.4'
Si Si 0.2541 0.3302 'International Tables Vol C Tables 4.2.6.8 and 6.1.1.4'

loop_
_geom_angle_atom_site_label_1
_geom_angle_atom_site_label_2
_geom_angle_atom_site_label_3
_geom_angle
_geom_angle_site_symmetry_1
_geom_angle_site_symmetry_3
_geom_angle_publ_flag
C2 N1 C6 116.1(6) . . ?
N3 C2 N1 131.6(8) . . ?
C2 N3 C4 109.5(6) . . ?
N3 C4 C5 126.6(7) . . ?
N3 C4 N9 127.7(7) . . ?
C5 C4 N9 105.4(6) . . ?
C4 C5 C6 118.3(7) . . ?
C4 C5 N7 111.5(6) . . ?
C6 C5 N7 130.1(6) . . ?
N6 C6 N1 117.6(7) . . ?
N6 C6 C5 124.7(7) . . ?
N1 C6 C5 117.7(6) . . ?
C8 N7 C5 102.8(6) . . ?
N7 C8 N9 115.3(7) . . ?
C8 N9 C4 104.7(6) . . ?
C8 N9 C10 123.5(6) . . ?
C4 N9 C10 130.9(6) . . ?
O16 C10 N9 108.6(5) . . ?
O16 C10 C11 106.5(6) . . ?
N9 C10 C11 116.5(6) . . ?
O12B C11 O12A 12.5(9) . . ?
O12B C11 C13 117.6(8) . . ?
O12A C11 C13 105.1(8) . . ?
O12B C11 C10 105.0(9) . . ?
O12A C11 C10 109.0(9) . . ?
C13 C11 C10 102.6(6) . . ?
O14B C13 O14A 13.9(8) . . ?
O14B C13 C15 113.8(8) . . ?
O14A C13 C15 109.1(7) . . ?
O14B C13 C11 106.1(10) . . ?
O14A C13 C11 120.0(9) . . ?
C15 C13 C11 101.7(7) . . ?
O16 C15 C17 108.3(6) . . ?
O16 C15 C13 104.6(6) . . ?
C17 C15 C13 114.6(7) . . ?
C15 O16 C10 109.4(5) . . ?
O18 C17 C15 110.4(6) . . ?
C11 O12B Si1B 123.1(10) . . ?
O12B Si1B C22B 104.9(7) . . ?
O12B Si1B C20B 114.0(10) . . ?
C22B Si1B C20B 112.4(10) . . ?
O12B Si1B C21B 107.0(9) . . ?
C22B Si1B C21B 109.5(9) . . ?
C20B Si1B C21B 108.7(11) . . ?
C23B C22B C25B 107.0(17) . . ?
C23B C22B C24B 108.8(17) . . ?
C25B C22B C24B 110.2(17) . . ?
C23B C22B Si1B 113.0(14) . . ?
C25B C22B Si1B 110.7(12) . . ?
C24B C22B Si1B 107.2(14) . . ?
C11 O12A Si1A 132.7(11) . . ?
O12A Si1A C20A 104.6(9) . . ?
O12A Si1A C21A 105.7(8) . . ?
C20A Si1A C21A 115.0(9) . . ?
O12A Si1A C22A 113.5(8) . . ?
C20A Si1A C22A 110.2(9) . . ?
C21A Si1A C22A 107.9(8) . . ?
C24A C22A C23A 109.7(16) . . ?
C24A C22A C25A 111.0(16) . . ?
C23A C22A C25A 109.7(17) . . ?
C24A C22A Si1A 107.6(13) . . ?
C23A C22A Si1A 109.5(12) . . ?
C25A C22A Si1A 109.4(14) . . ?
C13 O14A Si2A 124.4(9) . . ?
O14A Si2A C27A 110.6(11) . . ?
O14A Si2A C29 105.5(7) . . ?
C27A Si2A C29 114.8(10) . . ?
O14A Si2A C28A 107.4(9) . . ?
C27A Si2A C28A 109.2(12) . . ?
C29 Si2A C28A 109.0(9) . . ?
C13 O14B Si2B 114.7(12) . . ?
C28B Si2B O14B 108.9(11) . . ?
C28B Si2B C27B 111.8(12) . . ?
O14B Si2B C27B 111.0(12) . . ?
C28B Si2B C29 115.8(11) . . ?
O14B Si2B C29 102.9(8) . . ?
C27B Si2B C29 106.0(10) . . ?
C32 C29 C31A 104.7(11) . . ?
C32 C29 C30B 99.3(13) . . ?
C31A C29 C30B 121.4(13) . . ?
C32 C29 C31B 118.8(13) . . ?
C31A C29 C31B 18.8(12) . . ?
C30B C29 C31B 104.7(14) . . ?
C32 C29 C30A 118.5(15) . . ?
C31A C29 C30A 110.4(13) . . ?
C30B C29 C30A 19.3(12) . . ?
C31B C29 C30A 92.0(14) . . ?
C32 C29 Si2A 111.9(7) . . ?
C31A C29 Si2A 107.2(10) . . ?
C30B C29 Si2A 111.7(11) . . ?
C31B C29 Si2A 109.6(10) . . ?
C30A C29 Si2A 103.7(12) . . ?
C32 C29 Si2B 111.2(7) . . ?
C31A C29 Si2B 107.0(10) . . ?
C30B C29 Si2B 112.5(11) . . ?
C31B C29 Si2B 109.7(11) . . ?
C30A C29 Si2B 104.6(12) . . ?
Si2A C29 Si2B 0.9(7) . . ?
C17 O18 Si3 124.9(5) . . ?
O18 Si3 C33 109.8(4) . . ?
O18 Si3 C34 109.4(4) . . ?
C33 Si3 C34 110.3(5) . . ?
O18 Si3 C35 103.9(3) . . ?
C33 Si3 C35 112.5(5) . . ?
C34 Si3 C35 110.6(5) . . ?
C37 C35 C38 110.0(10) . . ?
C37 C35 C36 108.9(8) . . ?
C38 C35 C36 107.7(8) . . ?
C37 C35 Si3 111.2(6) . . ?
C38 C35 Si3 109.6(7) . . ?
C36 C35 Si3 109.3(7) . . ?

loop_
_geom_bond_atom_site_label_1
_geom_bond_atom_site_label_2
_geom_bond_distance
_geom_bond_site_symmetry_2
_geom_bond_publ_flag
N1 C2 1.347(9) . ?
N1 C6 1.367(10) . ?
C2 N3 1.329(9) . ?
N3 C4 1.344(10) . ?
C4 C5 1.371(9) . ?
C4 N9 1.391(9) . ?
C5 C6 1.400(9) . ?
C5 N7 1.411(9) . ?
C6 N6 1.340(9) . ?
N7 C8 1.287(9) . ?
C8 N9 1.388(9) . ?
N9 C10 1.445(8) . ?
C10 O16 1.434(8) . ?
C10 C11 1.552(10) . ?
C11 O12B 1.415(13) . ?
C11 O12A 1.439(17) . ?
C11 C13 1.530(10) . ?
C13 O14B 1.411(13) . ?
C13 O14A 1.458(11) . ?
C13 C15 1.520(10) . ?
C15 O16 1.416(8) . ?
C15 C17 1.519(11) . ?
C17 O18 1.434(9) . ?
O12B Si1B 1.604(15) . ?
Si1B C22B 1.852(17) . ?
Si1B C20B 1.86(3) . ?
Si1B C21B 1.91(2) . ?
C22B C23B 1.51(3) . ?
C22B C25B 1.54(3) . ?
C22B C24B 1.59(3) . ?
O12A Si1A 1.669(16) . ?
Si1A C20A 1.837(19) . ?
Si1A C21A 1.88(2) . ?
Si1A C22A 1.885(18) . ?
C22A C24A 1.55(3) . ?
C22A C23A 1.56(3) . ?
C22A C25A 1.57(3) . ?
O14A Si2A 1.573(18) . ?
Si2A C27A 1.81(3) . ?
Si2A C29 1.892(11) . ?
Si2A C28A 1.99(3) . ?
C30A C29 1.58(3) . ?
C31A C29 1.52(2) . ?
C32 C29 1.507(11) . ?
O14B Si2B 1.76(2) . ?
Si2B C28B 1.74(3) . ?
Si2B C27B 1.89(2) . ?
Si2B C29 1.905(16) . ?
C29 C30B 1.56(2) . ?
C29 C31B 1.57(3) . ?
O18 Si3 1.635(6) . ?
Si3 C33 1.855(11) . ?
Si3 C34 1.872(10) . ?
Si3 C35 1.872(10) . ?
C35 C37 1.517(14) . ?
C35 C38 1.538(12) . ?
C35 C36 1.546(13) . ?
